data_7237875
loop_
_publ_author_name
'Yano, Yoshio'
'Ono, Toshikazu'
'Hatanaka, Sou'
'Gryko, Daniel T.'
'Hisaeda, Yoshio'

_publ_section_title
;
 Salt--cocrystal continuum for photofunction modulation:
 stimuli-responsive fluorescence color-tuning of pyridine-modified
 intramolecular charge-transfer dyes and acid complexes
;
_journal_issue 29
_journal_name_full 'Journal of Materials Chemistry C'
_journal_page_first 8847
_journal_paper_doi 10.1039/C9TC02524C
_journal_volume 7
_journal_year 2019
_chemical_formula_moiety '2(C6 H3 F3 O), C30 H24 N4'
_chemical_formula_sum 'C42 H30 F6 N4 O2'
_chemical_formula_weight 736.70
_space_group_crystal_system triclinic
_space_group_IT_number 2
_space_group_name_Hall '-P 1'
_space_group_name_H-M_alt 'P -1'
_atom_sites_solution_hydrogens mixed
_atom_sites_solution_primary dual
_audit_creation_date 2019-01-23
_audit_creation_method
;
Olex2 1.2-ac3
(compiled 2017.02.24 svn.r3390 for Rigaku Oxford Diffraction, GUI svn.r5318)
;
_cell_angle_alpha 109.130(10)
_cell_angle_beta 106.773(8)
_cell_angle_gamma 90.454(8)
_cell_formula_units_Z 1
_cell_length_a 7.3705(6)
_cell_length_b 11.0005(12)
_cell_length_c 12.0029(13)
_cell_measurement_reflns_used 2901
_cell_measurement_temperature 298
_cell_measurement_theta_max 32.6600
_cell_measurement_theta_min 2.9450
_cell_volume 874.66(17)
_computing_cell_refinement 'CrysAlisPro 1.171.39.34a (Rigaku OD, 2017)'
_computing_data_collection 'CrysAlisPro 1.171.39.34a (Rigaku OD, 2017)'
_computing_data_reduction 'CrysAlisPro 1.171.39.34a (Rigaku OD, 2017)'
_computing_molecular_graphics 'Olex2 (Dolomanov et al., 2009)'
_computing_publication_material 'Olex2 (Dolomanov et al., 2009)'
_computing_structure_refinement 'ShelXL (Sheldrick, 2015)'
_computing_structure_solution 'ShelXT (Sheldrick, 2015)'
_diffrn_ambient_temperature 298
_diffrn_detector 'CCD plate'
_diffrn_detector_area_resol_mean 6.827
_diffrn_detector_type CCD
_diffrn_measured_fraction_theta_full 0.998
_diffrn_measured_fraction_theta_max 0.999
_diffrn_measurement_details
;
List of Runs (angles in degrees, time in seconds):

  # Type    Start    End  Width  t~exp~   \w     \q     \k     \f   Frames
--------------------------------------------------------------------------
  1  \w    -74.00 119.00   1.00   13.40    --   30.00  54.00 150.00  193
  2  \w    -74.00 -36.00   1.00   13.40    --   30.00  54.00-120.00   38
  3  \w     39.00 110.00   1.00   13.40    --   30.00  54.00-120.00   71
  4  \w    -70.00 114.00   1.00   13.40    --   30.00  54.00  30.00  184
;
_diffrn_measurement_device 'two-circle diffractometer'
_diffrn_measurement_device_type 'XtaLAB Mini (JP)'
_diffrn_measurement_method '\w scans'
_diffrn_orient_matrix_type 'CrysAlisPro convention (1999,Acta A55,543-557)'
_diffrn_orient_matrix_UB_11 0.0059495000
_diffrn_orient_matrix_UB_12 -0.0676492000
_diffrn_orient_matrix_UB_13 -0.0185600000
_diffrn_orient_matrix_UB_21 -0.1003023000
_diffrn_orient_matrix_UB_22 -0.0118240000
_diffrn_orient_matrix_UB_23 -0.0281766000
_diffrn_orient_matrix_UB_31 0.0117256000
_diffrn_orient_matrix_UB_32 0.0005495000
_diffrn_orient_matrix_UB_33 -0.0564730000
_diffrn_radiation_monochromator graphite
_diffrn_radiation_probe x-ray
_diffrn_radiation_type MoK\a
_diffrn_radiation_wavelength 0.71073
_diffrn_reflns_av_R_equivalents 0.0366
_diffrn_reflns_av_unetI/netI 0.0442
_diffrn_reflns_Laue_measured_fraction_full 0.998
_diffrn_reflns_Laue_measured_fraction_max 0.999
_diffrn_reflns_limit_h_max 9
_diffrn_reflns_limit_h_min -9
_diffrn_reflns_limit_k_max 13
_diffrn_reflns_limit_k_min -13
_diffrn_reflns_limit_l_max 14
_diffrn_reflns_limit_l_min -14
_diffrn_reflns_number 7431
_diffrn_reflns_point_group_measured_fraction_full 0.998
_diffrn_reflns_point_group_measured_fraction_max 0.999
_diffrn_reflns_theta_full 25.242
_diffrn_reflns_theta_max 26.373
_diffrn_reflns_theta_min 2.905
_diffrn_source 'fine-focus sealed X-ray tube'
_diffrn_source_type 'Rigaku (Mo) X-ray Source'
_exptl_absorpt_coefficient_mu 0.109
_exptl_absorpt_correction_T_max 1.00000
_exptl_absorpt_correction_T_min 0.92706
_exptl_absorpt_correction_type multi-scan
_exptl_absorpt_process_details
;
CrysAlisPro 1.171.39.34a (Rigaku Oxford Diffraction, 2017)
Empirical absorption correction using spherical harmonics,
 implemented in SCALE3 ABSPACK scaling algorithm.
;
_exptl_crystal_colour colourless
_exptl_crystal_colour_primary colourless
_exptl_crystal_density_diffrn 1.399
_exptl_crystal_description block
_exptl_crystal_F_000 380
_exptl_crystal_size_max 0.5
_exptl_crystal_size_mid 0.4
_exptl_crystal_size_min 0.3
_refine_diff_density_max 0.226
_refine_diff_density_min -0.255
_refine_diff_density_rms 0.056
_refine_ls_extinction_method none
_refine_ls_goodness_of_fit_ref 1.067
_refine_ls_hydrogen_treatment mixed
_refine_ls_matrix_type full
_refine_ls_number_parameters 249
_refine_ls_number_reflns 3571
_refine_ls_number_restraints 0
_refine_ls_restrained_S_all 1.067
_refine_ls_R_factor_all 0.0733
_refine_ls_R_factor_gt 0.0578
_refine_ls_shift/su_max 0.000
_refine_ls_shift/su_mean 0.000
_refine_ls_structure_factor_coef Fsqd
_refine_ls_weighting_details 'w=1/[\s^2^(Fo^2^)+(0.0868P)^2^+0.1906P] where P=(Fo^2^+2Fc^2^)/3'
_refine_ls_weighting_scheme calc
_refine_ls_wR_factor_gt 0.1525
_refine_ls_wR_factor_ref 0.1729
_reflns_Friedel_coverage 0.000
_reflns_number_gt 2740
_reflns_number_total 3571
_reflns_threshold_expression 'I > 2\s(I)'
_cod_data_source_file c9tc02524c8.cif
_cod_data_source_block yano084
_cod_original_cell_volume 874.66(16)
_cod_database_code 7237875
_shelx_shelxl_version_number 2017/1
_chemical_oxdiff_usercomment 1-b
_shelx_space_group_comment
;
The symmetry employed for this shelxl refinement is uniquely defined
by the following loop, which should always be used as a source of
symmetry information in preference to the above space-group names.
They are only intended as comments.
;
_diffrn_oxdiff_ac3_digest_frames
;
0195517a0161d2b33fc91b564aa46cb85c0048632bd
;
_reflns_odcompleteness_completeness 99.86
_reflns_odcompleteness_iscentric 1
_reflns_odcompleteness_theta 26.32
_olex2_refinement_description
;
1. Fixed Uiso
 At 1.2 times of:
  All C(H) groups
 At 1.5 times of:
  All C(H,H,H) groups
2.a Aromatic/amide H refined with riding coordinates:
 C5(H5), C8(H8), C3(H3), C14(H14), C2A(H2A), C10(H10), C13(H13), C7(H7),
 C6(H6), C6A(H6A), C11(H11)
2.b Idealised Me refined as rotating group:
 C15(H15A,H15B,H15C)
;
_olex2_submission_special_instructions 'No special instructions were received'
_oxdiff_exptl_absorpt_empirical_details
;
Empirical correction (ABSPACK) includes:
- Absorption correction using spherical harmonics
- Frame scaling
;
_oxdiff_exptl_absorpt_empirical_full_max 1.152
_oxdiff_exptl_absorpt_empirical_full_min 0.839

loop_
_space_group_symop_operation_xyz
'x, y, z'
'-x, -y, -z'

loop_
_atom_site_label
_atom_site_type_symbol
_atom_site_fract_x
_atom_site_fract_y
_atom_site_fract_z
_atom_site_U_iso_or_equiv
_atom_site_adp_type
_atom_site_occupancy
_atom_site_site_symmetry_order
_atom_site_calc_flag
_atom_site_refinement_flags_posn
F3A F 0.3307(2) 0.43017(13) 0.39610(13) 0.0773(5) Uani 1 1 d .
F4A F 0.2980(2) 0.31676(14) 0.15458(13) 0.0772(5) Uani 1 1 d .
O1A O 0.2412(2) 0.01513(16) 0.42803(14) 0.0611(4) Uani 1 1 d .
N1 N 0.8402(2) 0.41889(15) 1.03966(12) 0.0399(4) Uani 1 1 d .
F5A F 0.2287(4) 0.05875(16) 0.04938(13) 0.1091(7) Uani 1 1 d .
N2 N 0.3232(2) 0.15267(17) 0.67315(15) 0.0524(5) Uani 1 1 d .
C1 C 1.0009(3) 0.49754(17) 1.05687(15) 0.0385(4) Uani 1 1 d .
C4 C 0.5511(3) 0.29967(17) 0.85842(16) 0.0393(4) Uani 1 1 d .
C5 C 0.4959(3) 0.21940(19) 0.73412(16) 0.0454(5) Uani 1 1 d .
H5 H 0.584391 0.211906 0.691201 0.055 Uiso 1 1 calc R
C9 C 0.8155(2) 0.37296(18) 1.13328(15) 0.0386(4) Uani 1 1 d .
C8 C 0.4176(3) 0.30733(19) 0.92144(17) 0.0449(5) Uani 1 1 d .
H8 H 0.446935 0.359981 1.004142 0.054 Uiso 1 1 calc R
C3 C 0.8354(3) 0.42652(18) 0.85164(15) 0.0412(4) Uani 1 1 d .
H3 H 0.799127 0.413341 0.767270 0.049 Uiso 1 1 calc R
C3A C 0.2999(3) 0.2999(2) 0.34587(19) 0.0503(5) Uani 1 1 d .
C14 C 0.7898(3) 0.2417(2) 1.11193(18) 0.0484(5) Uani 1 1 d .
H14 H 0.781148 0.182099 1.034403 0.058 Uiso 1 1 calc R
C2 C 0.7392(3) 0.37539(17) 0.91244(15) 0.0391(4) Uani 1 1 d .
C1A C 0.2545(3) 0.0938(2) 0.36402(17) 0.0475(5) Uani 1 1 d .
C2A C 0.2867(3) 0.2278(2) 0.41781(17) 0.0493(5) Uani 1 1 d .
H2A H 0.299050 0.268069 0.501330 0.059 Uiso 1 1 calc R
C12 C 0.7920(3) 0.2849(2) 1.3231(2) 0.0516(5) Uani 1 1 d .
C4A C 0.2831(3) 0.2440(2) 0.22288(19) 0.0528(5) Uani 1 1 d .
C10 C 0.8264(3) 0.4595(2) 1.24817(17) 0.0498(5) Uani 1 1 d .
H10 H 0.841557 0.548058 1.263114 0.060 Uiso 1 1 calc R
C13 C 0.7769(3) 0.1990(2) 1.2062(2) 0.0538(5) Uani 1 1 d .
H13 H 0.757675 0.110580 1.190465 0.065 Uiso 1 1 calc R
C7 C 0.2406(3) 0.2356(2) 0.85950(19) 0.0522(5) Uani 1 1 d .
H7 H 0.151020 0.237797 0.900918 0.063 Uiso 1 1 calc R
C6 C 0.1981(3) 0.1610(2) 0.73630(19) 0.0548(5) Uani 1 1 d .
H6 H 0.077830 0.114623 0.695270 0.066 Uiso 1 1 calc R
C6A C 0.2328(4) 0.0360(2) 0.23880(19) 0.0587(6) Uani 1 1 d .
H6A H 0.207911 -0.053498 0.201193 0.070 Uiso 1 1 calc R
C5A C 0.2484(4) 0.1123(2) 0.17115(19) 0.0615(6) Uani 1 1 d .
C11 C 0.8150(3) 0.4152(2) 1.34195(19) 0.0569(6) Uani 1 1 d .
H11 H 0.823070 0.474824 1.419322 0.068 Uiso 1 1 calc R
C15 C 0.7886(4) 0.2373(3) 1.4273(2) 0.0741(8) Uani 1 1 d .
H15A H 0.702192 0.159321 1.394678 0.111 Uiso 1 1 calc GR
H15B H 0.747220 0.302313 1.487682 0.111 Uiso 1 1 calc GR
H15C H 0.914346 0.219880 1.465717 0.111 Uiso 1 1 calc GR
H1A H 0.262(4) 0.063(3) 0.510(3) 0.079(8) Uiso 1 1 d .

loop_
_atom_site_aniso_label
_atom_site_aniso_U_11
_atom_site_aniso_U_22
_atom_site_aniso_U_33
_atom_site_aniso_U_23
_atom_site_aniso_U_13
_atom_site_aniso_U_12
F3A 0.1058(12) 0.0509(8) 0.0667(8) 0.0092(7) 0.0272(8) -0.0069(7)
F4A 0.1122(12) 0.0700(9) 0.0669(9) 0.0359(7) 0.0394(8) 0.0181(9)
O1A 0.0717(11) 0.0604(10) 0.0418(8) 0.0149(7) 0.0077(7) -0.0180(8)
N1 0.0402(8) 0.0445(9) 0.0305(7) 0.0113(6) 0.0063(6) -0.0113(6)
F5A 0.214(2) 0.0686(10) 0.0490(8) 0.0142(7) 0.0539(11) 0.0211(12)
N2 0.0474(10) 0.0594(11) 0.0398(8) 0.0129(8) 0.0033(7) -0.0178(8)
C1 0.0388(9) 0.0382(9) 0.0349(8) 0.0103(7) 0.0088(7) -0.0061(7)
C4 0.0392(9) 0.0395(9) 0.0358(9) 0.0140(7) 0.0057(7) -0.0043(7)
C5 0.0414(10) 0.0526(11) 0.0370(9) 0.0135(8) 0.0069(8) -0.0105(8)
C9 0.0337(9) 0.0458(10) 0.0348(8) 0.0152(7) 0.0071(7) -0.0049(7)
C8 0.0422(10) 0.0488(11) 0.0381(9) 0.0113(8) 0.0086(8) -0.0047(8)
C3 0.0426(10) 0.0460(10) 0.0304(8) 0.0117(7) 0.0062(7) -0.0081(8)
C3A 0.0449(11) 0.0478(11) 0.0514(11) 0.0096(9) 0.0133(9) -0.0013(9)
C14 0.0524(11) 0.0456(11) 0.0428(10) 0.0127(8) 0.0115(9) -0.0035(9)
C2 0.0400(9) 0.0389(9) 0.0316(8) 0.0088(7) 0.0053(7) -0.0055(7)
C1A 0.0370(10) 0.0585(12) 0.0411(10) 0.0150(9) 0.0060(8) -0.0056(8)
C2A 0.0455(11) 0.0568(12) 0.0373(9) 0.0072(9) 0.0111(8) -0.0065(9)
C12 0.0378(10) 0.0741(15) 0.0533(11) 0.0351(11) 0.0141(8) 0.0020(9)
C4A 0.0565(12) 0.0595(13) 0.0490(11) 0.0236(10) 0.0202(10) 0.0103(10)
C10 0.0574(12) 0.0486(11) 0.0409(10) 0.0133(9) 0.0143(9) -0.0043(9)
C13 0.0532(12) 0.0511(12) 0.0619(13) 0.0295(10) 0.0137(10) -0.0032(9)
C7 0.0403(10) 0.0664(14) 0.0520(11) 0.0239(10) 0.0134(9) -0.0046(9)
C6 0.0415(11) 0.0637(13) 0.0515(11) 0.0211(10) 0.0020(9) -0.0186(9)
C6A 0.0762(15) 0.0484(12) 0.0467(11) 0.0115(9) 0.0173(11) 0.0039(11)
C5A 0.0835(16) 0.0604(14) 0.0413(10) 0.0134(10) 0.0246(11) 0.0146(12)
C11 0.0603(13) 0.0716(15) 0.0391(10) 0.0174(10) 0.0180(9) -0.0003(11)
C15 0.0597(15) 0.114(2) 0.0745(16) 0.0616(17) 0.0253(13) 0.0087(14)

loop_
_atom_type_symbol
_atom_type_description
_atom_type_scat_dispersion_real
_atom_type_scat_dispersion_imag
_atom_type_scat_source
C C 0.0033 0.0016 'International Tables Vol C Tables 4.2.6.8 and 6.1.1.4'
H H 0.0000 0.0000 'International Tables Vol C Tables 4.2.6.8 and 6.1.1.4'
F F 0.0171 0.0103 'International Tables Vol C Tables 4.2.6.8 and 6.1.1.4'
N N 0.0061 0.0033 'International Tables Vol C Tables 4.2.6.8 and 6.1.1.4'
O O 0.0106 0.0060 'International Tables Vol C Tables 4.2.6.8 and 6.1.1.4'

loop_
_geom_angle_atom_site_label_1
_geom_angle_atom_site_label_2
_geom_angle_atom_site_label_3
_geom_angle
_geom_angle_site_symmetry_1
_geom_angle_site_symmetry_3
C1A O1A H1A 109.8(17) . .
C1 N1 C9 122.82(14) . .
C1 N1 C2 107.02(14) . .
C2 N1 C9 128.81(15) . .
C5 N2 C6 117.79(17) . .
N1 C1 C3 142.58(16) . 2_767
C1 C1 N1 108.29(19) 2_767 .
C1 C1 C3 109.1(2) 2_767 2_767
C5 C4 C2 118.86(16) . .
C8 C4 C5 117.02(17) . .
C8 C4 C2 124.04(16) . .
N2 C5 C4 123.91(18) . .
N2 C5 H5 118.0 . .
C4 C5 H5 118.0 . .
C14 C9 N1 120.78(16) . .
C10 C9 N1 119.92(17) . .
C10 C9 C14 119.22(17) . .
C4 C8 H8 120.4 . .
C7 C8 C4 119.19(17) . .
C7 C8 H8 120.4 . .
C1 C3 H3 126.9 2_767 .
C2 C3 C1 106.14(15) . 2_767
C2 C3 H3 126.9 . .
F3A C3A C2A 119.98(18) . .
F3A C3A C4A 117.92(19) . .
C4A C3A C2A 122.1(2) . .
C9 C14 H14 120.1 . .
C9 C14 C13 119.90(19) . .
C13 C14 H14 120.1 . .
N1 C2 C4 123.70(15) . .
C3 C2 N1 109.42(15) . .
C3 C2 C4 126.55(15) . .
O1A C1A C2A 123.01(18) . .
O1A C1A C6A 117.43(19) . .
C6A C1A C2A 119.56(19) . .
C3A C2A C1A 118.97(18) . .
C3A C2A H2A 120.5 . .
C1A C2A H2A 120.5 . .
C13 C12 C15 121.1(2) . .
C11 C12 C13 117.60(18) . .
C11 C12 C15 121.2(2) . .
F4A C4A C3A 121.0(2) . .
F4A C4A C5A 120.93(19) . .
C5A C4A C3A 118.1(2) . .
C9 C10 H10 119.9 . .
C9 C10 C11 120.14(19) . .
C11 C10 H10 119.9 . .
C14 C13 H13 119.2 . .
C12 C13 C14 121.6(2) . .
C12 C13 H13 119.2 . .
C8 C7 H7 120.2 . .
C6 C7 C8 119.52(19) . .
C6 C7 H7 120.2 . .
N2 C6 C7 122.54(18) . .
N2 C6 H6 118.7 . .
C7 C6 H6 118.7 . .
C1A C6A H6A 120.4 . .
C5A C6A C1A 119.2(2) . .
C5A C6A H6A 120.4 . .
F5A C5A C4A 117.5(2) . .
F5A C5A C6A 120.5(2) . .
C4A C5A C6A 122.06(19) . .
C12 C11 C10 121.6(2) . .
C12 C11 H11 119.2 . .
C10 C11 H11 119.2 . .
C12 C15 H15A 109.5 . .
C12 C15 H15B 109.5 . .
C12 C15 H15C 109.5 . .
H15A C15 H15B 109.5 . .
H15A C15 H15C 109.5 . .
H15B C15 H15C 109.5 . .

loop_
_geom_bond_atom_site_label_1
_geom_bond_atom_site_label_2
_geom_bond_distance
_geom_bond_site_symmetry_2
F3A C3A 1.348(2) .
F4A C4A 1.343(2) .
O1A C1A 1.352(2) .
O1A H1A 0.92(3) .
N1 C1 1.385(2) .
N1 C9 1.428(2) .
N1 C2 1.405(2) .
F5A C5A 1.348(2) .
N2 C5 1.338(2) .
N2 C6 1.339(3) .
C1 C1 1.380(3) 2_767
C1 C3 1.406(2) 2_767
C4 C5 1.397(2) .
C4 C8 1.392(3) .
C4 C2 1.464(2) .
C5 H5 0.9300 .
C9 C14 1.383(3) .
C9 C10 1.374(3) .
C8 H8 0.9300 .
C8 C7 1.385(3) .
C3 H3 0.9300 .
C3 C2 1.383(2) .
C3A C2A 1.371(3) .
C3A C4A 1.368(3) .
C14 H14 0.9300 .
C14 C13 1.384(3) .
C1A C2A 1.389(3) .
C1A C6A 1.386(3) .
C2A H2A 0.9300 .
C12 C13 1.384(3) .
C12 C11 1.376(3) .
C12 C15 1.513(3) .
C4A C5A 1.365(3) .
C10 H10 0.9300 .
C10 C11 1.388(3) .
C13 H13 0.9300 .
C7 H7 0.9300 .
C7 C6 1.375(3) .
C6 H6 0.9300 .
C6A H6A 0.9300 .
C6A C5A 1.370(3) .
C11 H11 0.9300 .
C15 H15A 0.9600 .
C15 H15B 0.9600 .
C15 H15C 0.9600 .
